data_7151034
loop_
_publ_author_name
'Iqbal, Mazhar'
'Duffy, Patricia'
'Evans, Paul'
'Cloughley, George'
'Allan, Bernard'
'Lled\'o, Agust\'i'
'Verdaguer, Xavier'
'Riera, Antoni'

_publ_section_title
;
 The conjugate addition--Peterson olefination reaction for the
 preparation of cross-conjugated cyclopentenone, PPAR-\g ligands
;
_journal_issue 24
_journal_name_full 'Organic &amp; Biomolecular Chemistry'
_journal_page_first 4649
_journal_page_last 4661
_journal_paper_doi 10.1039/b814619e
_journal_volume 6
_journal_year 2008
_chemical_formula_sum 'C18 H18 O'
_chemical_formula_weight 250.32
_chemical_name_systematic
;
?
;
_space_group_IT_number 60
_symmetry_cell_setting orthorhombic
_symmetry_space_group_name_Hall '-P 2n 2ab'
_symmetry_space_group_name_H-M 'P b c n'
_atom_sites_solution_hydrogens geom
_atom_sites_solution_primary direct
_atom_sites_solution_secondary difmap
_audit_creation_method SHELXL-97
_cell_angle_alpha 90.00
_cell_angle_beta 90.00
_cell_angle_gamma 90.00
_cell_formula_units_Z 8
_cell_length_a 8.8975(5)
_cell_length_b 12.1847(7)
_cell_length_c 24.8677(13)
_cell_measurement_temperature 150(2)
_cell_volume 2696.0(3)
_computing_structure_refinement 'SHELXL-97 (Sheldrick, 1997)'
_computing_structure_solution 'SHELXS-97 (Sheldrick, 1990)'
_diffrn_ambient_temperature 150(2)
_diffrn_measured_fraction_theta_full 0.955
_diffrn_measured_fraction_theta_max 0.955
_diffrn_measurement_device_type 'Bruker SMART APEX'
_diffrn_radiation_monochromator graphite
_diffrn_radiation_source 'fine-focus sealed tube'
_diffrn_radiation_type MoK\a
_diffrn_radiation_wavelength 0.71073
_diffrn_reflns_av_R_equivalents 0.0192
_diffrn_reflns_av_sigmaI/netI 0.0169
_diffrn_reflns_limit_h_max 10
_diffrn_reflns_limit_h_min -11
_diffrn_reflns_limit_k_max 15
_diffrn_reflns_limit_k_min -16
_diffrn_reflns_limit_l_max 32
_diffrn_reflns_limit_l_min -26
_diffrn_reflns_number 15692
_diffrn_reflns_theta_full 28.28
_diffrn_reflns_theta_max 28.28
_diffrn_reflns_theta_min 1.64
_exptl_absorpt_coefficient_mu 0.074
_exptl_absorpt_correction_T_max 0.9889
_exptl_absorpt_correction_T_min 0.9708
_exptl_absorpt_correction_type none
_exptl_crystal_colour Colourless
_exptl_crystal_density_diffrn 1.233
_exptl_crystal_density_method 'not measured'
_exptl_crystal_description plate
_exptl_crystal_F_000 1072
_exptl_crystal_size_max 0.40
_exptl_crystal_size_mid 0.20
_exptl_crystal_size_min 0.15
_refine_diff_density_max 0.350
_refine_diff_density_min -0.181
_refine_diff_density_rms 0.042
_refine_ls_extinction_method none
_refine_ls_goodness_of_fit_ref 1.031
_refine_ls_hydrogen_treatment constr
_refine_ls_matrix_type full
_refine_ls_number_parameters 173
_refine_ls_number_reflns 3200
_refine_ls_number_restraints 0
_refine_ls_restrained_S_all 1.031
_refine_ls_R_factor_all 0.0535
_refine_ls_R_factor_gt 0.0477
_refine_ls_shift/su_max 0.000
_refine_ls_shift/su_mean 0.000
_refine_ls_structure_factor_coef Fsqd
_refine_ls_weighting_details 'calc w=1/[\s^2^(Fo^2^)+(0.0760P)^2^+0.7750P] where P=(Fo^2^+2Fc^2^)/3'
_refine_ls_weighting_scheme calc
_refine_ls_wR_factor_gt 0.1286
_refine_ls_wR_factor_ref 0.1339
_reflns_number_gt 2764
_reflns_number_total 3200
_reflns_threshold_expression I>2\s(I)
_cod_data_source_file b814619e.txt
_cod_data_source_block mig3am
_cod_depositor_comments
;
The following automatic conversions were performed:
'_symmetry_cell_setting' value 'Orthorhombic' changed to 'orthorhombic'
according to '/home/saulius/struct/CIF-dictionaries/cif_core.dic'
dictionary named 'cif_core.dic' version 2.4.1 from 2010-06-29.

Automatic conversion script
Id: cif_fix_enum 1527 2010-12-29 10:47:43Z saulius 
;
_cod_database_code 7151034

loop_
_symmetry_equiv_pos_as_xyz
'x, y, z'
'-x+1/2, -y+1/2, z+1/2'
'-x, y, -z+1/2'
'x+1/2, -y+1/2, -z'
'-x, -y, -z'
'x-1/2, y-1/2, -z-1/2'
'x, -y, z-1/2'
'-x-1/2, y-1/2, z'

loop_
_atom_site_label
_atom_site_type_symbol
_atom_site_fract_x
_atom_site_fract_y
_atom_site_fract_z
_atom_site_U_iso_or_equiv
_atom_site_adp_type
_atom_site_occupancy
_atom_site_symmetry_multiplicity
_atom_site_calc_flag
_atom_site_refinement_flags
_atom_site_disorder_assembly
_atom_site_disorder_group
C1 C 0.2640(2) 0.55798(14) 0.19984(6) 0.0568(5) Uani 1 1 d . . .
H1 H 0.2288 0.4845 0.2018 0.068 Uiso 1 1 calc R . .
C2 C 0.3258(2) 0.59539(15) 0.15210(6) 0.0585(5) Uani 1 1 d . . .
H2 H 0.3315 0.5482 0.1218 0.070 Uiso 1 1 calc R . .
C3 C 0.37844(15) 0.70052(12) 0.14884(5) 0.0380(3) Uani 1 1 d . . .
H3 H 0.4206 0.7269 0.1162 0.046 Uiso 1 1 calc R . .
C4 C 0.37004(16) 0.76801(11) 0.19317(5) 0.0398(3) Uani 1 1 d . . .
H4 H 0.4089 0.8405 0.1912 0.048 Uiso 1 1 calc R . .
C5 C 0.30572(16) 0.73158(10) 0.24053(5) 0.0368(3) Uani 1 1 d . . .
H5 H 0.2982 0.7799 0.2704 0.044 Uiso 1 1 calc R . .
C6 C 0.25202(14) 0.62485(10) 0.24486(5) 0.0320(3) Uani 1 1 d . . .
C7 C 0.18667(14) 0.57720(10) 0.29361(5) 0.0327(3) Uani 1 1 d . . .
H7 H 0.1583 0.5024 0.2899 0.039 Uiso 1 1 calc R . .
C8 C 0.15931(13) 0.61903(9) 0.34244(5) 0.0278(3) Uani 1 1 d . . .
C9 C 0.17828(13) 0.73325(9) 0.36535(5) 0.0271(2) Uani 1 1 d . . .
H9 H 0.2807 0.7618 0.3564 0.033 Uiso 1 1 calc R . .
C10 C 0.05852(17) 0.81181(11) 0.34345(5) 0.0406(3) Uani 1 1 d . . .
H10A H 0.0634 0.8130 0.3041 0.061 Uiso 1 1 calc R . .
H10B H 0.0768 0.8858 0.3574 0.061 Uiso 1 1 calc R . .
H10C H -0.0412 0.7869 0.3548 0.061 Uiso 1 1 calc R . .
C11 C 0.16231(13) 0.72068(9) 0.42731(5) 0.0268(2) Uani 1 1 d . . .
H11 H 0.0918 0.7771 0.4420 0.032 Uiso 1 1 calc R . .
C12 C 0.31399(13) 0.72145(9) 0.45915(5) 0.0289(3) Uani 1 1 d . . .
H12 H 0.3874 0.7799 0.4489 0.035 Uiso 1 1 calc R . .
C13 C 0.26925(15) 0.71779(11) 0.51794(5) 0.0353(3) Uani 1 1 d . . .
H13 H 0.2782 0.7763 0.5430 0.042 Uiso 1 1 calc R . .
C14 C 0.21533(15) 0.61824(11) 0.52828(5) 0.0370(3) Uani 1 1 d . . .
H14 H 0.1781 0.5929 0.5619 0.044 Uiso 1 1 calc R . .
C15 C 0.22431(14) 0.55269(10) 0.47654(5) 0.0322(3) Uani 1 1 d . . .
H15 H 0.2230 0.4710 0.4804 0.039 Uiso 1 1 calc R . .
C16 C 0.36727(14) 0.60256(10) 0.45148(5) 0.0315(3) Uani 1 1 d . . .
H16A H 0.4594 0.5854 0.4722 0.038 Uiso 1 1 calc R . .
H16B H 0.3806 0.5824 0.4132 0.038 Uiso 1 1 calc R . .
C17 C 0.10214(13) 0.60316(9) 0.43858(5) 0.0283(3) Uani 1 1 d . . .
H17 H 0.0007 0.6045 0.4559 0.034 Uiso 1 1 calc R . .
C18 C 0.09939(13) 0.54494(9) 0.38488(5) 0.0288(3) Uani 1 1 d . . .
O1 O 0.05866(11) 0.45045(7) 0.37849(4) 0.0375(2) Uani 1 1 d . . .

loop_
_atom_site_aniso_label
_atom_site_aniso_U_11
_atom_site_aniso_U_22
_atom_site_aniso_U_33
_atom_site_aniso_U_23
_atom_site_aniso_U_13
_atom_site_aniso_U_12
C1 0.0826(12) 0.0450(8) 0.0429(8) -0.0125(6) 0.0204(8) -0.0276(8)
C2 0.0760(12) 0.0635(10) 0.0360(8) -0.0155(7) 0.0175(7) -0.0237(9)
C3 0.0325(6) 0.0519(8) 0.0295(6) 0.0073(5) 0.0054(5) 0.0020(6)
C4 0.0457(7) 0.0325(6) 0.0413(7) 0.0073(5) 0.0121(6) 0.0022(5)
C5 0.0471(7) 0.0292(6) 0.0340(7) 0.0006(5) 0.0093(5) -0.0013(5)
C6 0.0348(6) 0.0316(6) 0.0295(6) 0.0000(5) 0.0022(5) -0.0050(5)
C7 0.0383(6) 0.0272(6) 0.0326(6) 0.0000(5) 0.0031(5) -0.0082(5)
C8 0.0285(6) 0.0242(5) 0.0307(6) 0.0026(4) 0.0008(4) -0.0038(4)
C9 0.0287(6) 0.0238(5) 0.0288(6) 0.0020(4) 0.0027(4) -0.0019(4)
C10 0.0468(8) 0.0342(6) 0.0409(7) 0.0049(5) -0.0026(6) 0.0095(6)
C11 0.0275(5) 0.0236(5) 0.0293(6) 0.0000(4) 0.0050(4) -0.0013(4)
C12 0.0288(6) 0.0291(6) 0.0287(6) -0.0002(4) 0.0039(4) -0.0052(4)
C13 0.0379(7) 0.0412(7) 0.0268(6) -0.0037(5) 0.0027(5) -0.0064(5)
C14 0.0412(7) 0.0428(7) 0.0270(6) 0.0047(5) 0.0028(5) -0.0060(5)
C15 0.0373(6) 0.0287(6) 0.0306(6) 0.0058(4) 0.0025(5) -0.0026(5)
C16 0.0294(6) 0.0323(6) 0.0327(6) 0.0027(5) 0.0009(5) 0.0004(5)
C17 0.0270(5) 0.0278(5) 0.0300(6) 0.0023(4) 0.0058(4) -0.0042(4)
C18 0.0275(5) 0.0275(5) 0.0314(6) 0.0020(4) 0.0013(4) -0.0039(4)
O1 0.0466(5) 0.0287(4) 0.0373(5) 0.0021(3) 0.0026(4) -0.0133(4)

loop_
_atom_type_symbol
_atom_type_description
_atom_type_scat_dispersion_real
_atom_type_scat_dispersion_imag
_atom_type_scat_source
C C 0.0033 0.0016 'International Tables Vol C Tables 4.2.6.8 and 6.1.1.4'
H H 0.0000 0.0000 'International Tables Vol C Tables 4.2.6.8 and 6.1.1.4'
O O 0.0106 0.0060 'International Tables Vol C Tables 4.2.6.8 and 6.1.1.4'

loop_
_geom_angle_atom_site_label_1
_geom_angle_atom_site_label_2
_geom_angle_atom_site_label_3
_geom_angle
_geom_angle_site_symmetry_1
_geom_angle_site_symmetry_3
_geom_angle_publ_flag
C2 C1 C6 121.88(14) . . ?
C3 C2 C1 119.70(14) . . ?
C2 C3 C4 119.57(12) . . ?
C3 C4 C5 120.83(12) . . ?
C4 C5 C6 120.59(12) . . ?
C1 C6 C5 117.40(12) . . ?
C1 C6 C7 117.72(11) . . ?
C5 C6 C7 124.87(11) . . ?
C8 C7 C6 132.20(11) . . ?
C7 C8 C18 118.51(10) . . ?
C7 C8 C9 132.16(10) . . ?
C18 C8 C9 109.33(9) . . ?
C8 C9 C10 111.29(10) . . ?
C8 C9 C11 105.80(9) . . ?
C10 C9 C11 110.50(10) . . ?
C17 C11 C9 107.51(9) . . ?
C17 C11 C12 102.20(9) . . ?
C9 C11 C12 114.97(9) . . ?
C13 C12 C16 99.96(10) . . ?
C13 C12 C11 105.15(9) . . ?
C16 C12 C11 101.40(9) . . ?
C14 C13 C12 107.95(11) . . ?
C13 C14 C15 107.29(11) . . ?
C14 C15 C16 100.30(10) . . ?
C14 C15 C17 105.55(10) . . ?
C16 C15 C17 100.05(9) . . ?
C12 C16 C15 93.84(9) . . ?
C18 C17 C11 106.17(9) . . ?
C18 C17 C15 111.06(10) . . ?
C11 C17 C15 103.38(9) . . ?
O1 C18 C8 126.02(11) . . ?
O1 C18 C17 124.30(10) . . ?
C8 C18 C17 109.63(9) . . ?

loop_
_geom_bond_atom_site_label_1
_geom_bond_atom_site_label_2
_geom_bond_distance
_geom_bond_site_symmetry_2
_geom_bond_publ_flag
C1 C2 1.385(2) . ?
C1 C6 1.3887(18) . ?
C2 C3 1.366(2) . ?
C3 C4 1.378(2) . ?
C4 C5 1.3825(17) . ?
C5 C6 1.3896(17) . ?
C6 C7 1.4647(16) . ?
C7 C8 1.3391(16) . ?
C8 C18 1.4876(15) . ?
C8 C9 1.5133(15) . ?
C9 C10 1.5325(17) . ?
C9 C11 1.5549(16) . ?
C11 C17 1.5542(15) . ?
C11 C12 1.5647(17) . ?
C12 C13 1.5157(16) . ?
C12 C16 1.5362(16) . ?
C13 C14 1.3296(18) . ?
C14 C15 1.5166(18) . ?
C15 C16 1.5412(16) . ?
C15 C17 1.5655(17) . ?
C17 C18 1.5124(16) . ?
C18 O1 1.2174(14) . ?

loop_
_geom_torsion_atom_site_label_1
_geom_torsion_atom_site_label_2
_geom_torsion_atom_site_label_3
_geom_torsion_atom_site_label_4
_geom_torsion
_geom_torsion_site_symmetry_1
_geom_torsion_site_symmetry_2
_geom_torsion_site_symmetry_3
_geom_torsion_site_symmetry_4
_geom_torsion_publ_flag
C6 C1 C2 C3 0.8(3) . . . . ?
C1 C2 C3 C4 0.3(3) . . . . ?
C2 C3 C4 C5 -1.6(2) . . . . ?
C3 C4 C5 C6 1.9(2) . . . . ?
C2 C1 C6 C5 -0.5(3) . . . . ?
C2 C1 C6 C7 -179.28(17) . . . . ?
C4 C5 C6 C1 -0.8(2) . . . . ?
C4 C5 C6 C7 177.88(13) . . . . ?
C1 C6 C7 C8 -179.54(16) . . . . ?
C5 C6 C7 C8 1.8(2) . . . . ?
C6 C7 C8 C18 -176.15(13) . . . . ?
C6 C7 C8 C9 3.5(2) . . . . ?
C7 C8 C9 C10 73.02(17) . . . . ?
C18 C8 C9 C10 -107.33(11) . . . . ?
C7 C8 C9 C11 -166.93(13) . . . . ?
C18 C8 C9 C11 12.73(12) . . . . ?
C8 C9 C11 C17 -11.31(12) . . . . ?
C10 C9 C11 C17 109.26(11) . . . . ?
C8 C9 C11 C12 101.73(11) . . . . ?
C10 C9 C11 C12 -137.70(10) . . . . ?
C17 C11 C12 C13 -68.44(11) . . . . ?
C9 C11 C12 C13 175.44(10) . . . . ?
C17 C11 C12 C16 35.30(10) . . . . ?
C9 C11 C12 C16 -80.82(11) . . . . ?
C16 C12 C13 C14 -33.83(13) . . . . ?
C11 C12 C13 C14 70.98(13) . . . . ?
C12 C13 C14 C15 0.52(14) . . . . ?
C13 C14 C15 C16 32.88(13) . . . . ?
C13 C14 C15 C17 -70.69(13) . . . . ?
C13 C12 C16 C15 50.14(10) . . . . ?
C11 C12 C16 C15 -57.69(10) . . . . ?
C14 C15 C16 C12 -50.06(11) . . . . ?
C17 C15 C16 C12 57.94(10) . . . . ?
C9 C11 C17 C18 5.86(12) . . . . ?
C12 C11 C17 C18 -115.54(10) . . . . ?
C9 C11 C17 C15 122.84(10) . . . . ?
C12 C11 C17 C15 1.44(11) . . . . ?
C14 C15 C17 C18 179.82(9) . . . . ?
C16 C15 C17 C18 76.06(11) . . . . ?
C14 C15 C17 C11 66.34(11) . . . . ?
C16 C15 C17 C11 -37.42(11) . . . . ?
C7 C8 C18 O1 -7.36(19) . . . . ?
C9 C8 C18 O1 172.93(12) . . . . ?
C7 C8 C18 C17 170.32(11) . . . . ?
C9 C8 C18 C17 -9.40(13) . . . . ?
C11 C17 C18 O1 179.72(12) . . . . ?
C15 C17 C18 O1 68.00(15) . . . . ?
C11 C17 C18 C8 1.99(13) . . . . ?
C15 C17 C18 C8 -109.72(11) . . . . ?
